data_4337066
loop_
_publ_author_name
'Antoine B\'eziau'
'St\'ephane A. Baudron'
'Audrey Fluck'
'Mir Wais Hosseini'

_publ_contact_author
; Prof Mir Wais Hosseini
  Laboratoire de Tectonique Mol\'eculaire, 
  UMR CNRS 7140, Universit\'e de Strasbourg,
  CS 90032
  F-67081 Strasbourg Cedex, France 
;
_publ_contact_author_email hosseini@unistra.fr
_publ_contact_author_fax '33 3 68 85 13 23'
_publ_contact_author_phone '33 3 68 85 13 25'
_publ_section_title
;
 From Sequential to One-Pot Synthesis of Dipyrrin Based Grid-Type Mixed
 Metal-Organic Frameworks
;
_journal_name_full 'Inorganic Chemistry'
_journal_page_first 14439
_journal_page_last 14448
_journal_paper_doi 10.1021/ic402892f
_journal_volume 52
_journal_year 2013
_chemical_formula_moiety 'C36 H26 N8 Pd'
_chemical_formula_sum 'C36 H26 N8 Pd'
_chemical_formula_weight 677.05
_chemical_name_systematic
;
 ?
;
_space_group_IT_number 14
_symmetry_cell_setting monoclinic
_symmetry_space_group_name_Hall '-P 2ybc'
_symmetry_space_group_name_H-M 'P 1 21/c 1'
_atom_sites_solution_hydrogens geom
_atom_sites_solution_primary direct
_atom_sites_solution_secondary difmap
_audit_creation_method SHELXL-97
_cell_angle_alpha 90.00
_cell_angle_beta 94.580(2)
_cell_angle_gamma 90.00
_cell_formula_units_Z 2
_cell_length_a 12.0251(5)
_cell_length_b 13.1586(5)
_cell_length_c 9.0323(4)
_cell_measurement_reflns_used 6333
_cell_measurement_temperature 173(2)
_cell_measurement_theta_max 25.38
_cell_measurement_theta_min 2.74
_cell_volume 1424.65(10)
_computing_cell_refinement 'Bruker SAINT'
_computing_data_collection 'Bruker APEX2'
_computing_data_reduction 'Bruker SAINT'
_computing_molecular_graphics 'Bruker SHELXTL'
_computing_publication_material 'Bruker SHELXTL'
_computing_structure_refinement 'SHELXL-97 (Sheldrick, 2008)'
_computing_structure_solution 'SHELXS-97 (Sheldrick, 2008)'
_diffrn_ambient_temperature 173(2)
_diffrn_measured_fraction_theta_full 0.980
_diffrn_measured_fraction_theta_max 0.980
_diffrn_measurement_device_type 'Bruker APEX-II CCD'
_diffrn_measurement_method '\f and \w scans'
_diffrn_radiation_monochromator graphite
_diffrn_radiation_source 'fine-focus sealed tube'
_diffrn_radiation_type MoK\a
_diffrn_radiation_wavelength 0.71073
_diffrn_reflns_av_R_equivalents 0.0429
_diffrn_reflns_av_sigmaI/netI 0.0339
_diffrn_reflns_limit_h_max 16
_diffrn_reflns_limit_h_min -16
_diffrn_reflns_limit_k_max 11
_diffrn_reflns_limit_k_min -15
_diffrn_reflns_limit_l_max 12
_diffrn_reflns_limit_l_min -12
_diffrn_reflns_number 26423
_diffrn_reflns_theta_full 29.47
_diffrn_reflns_theta_max 29.47
_diffrn_reflns_theta_min 1.70
_exptl_absorpt_coefficient_mu 0.694
_exptl_absorpt_correction_T_max 0.9795
_exptl_absorpt_correction_T_min 0.9338
_exptl_absorpt_correction_type multi-scan
_exptl_absorpt_process_details sadabs
_exptl_crystal_colour orange
_exptl_crystal_density_diffrn 1.578
_exptl_crystal_description plate
_exptl_crystal_F_000 688
_exptl_crystal_size_max 0.10
_exptl_crystal_size_mid 0.10
_exptl_crystal_size_min 0.03
_refine_diff_density_max 0.570
_refine_diff_density_min -1.370
_refine_diff_density_rms 0.136
_refine_ls_extinction_method none
_refine_ls_goodness_of_fit_ref 1.091
_refine_ls_hydrogen_treatment constr
_refine_ls_matrix_type full
_refine_ls_number_parameters 242
_refine_ls_number_reflns 3871
_refine_ls_number_restraints 0
_refine_ls_restrained_S_all 1.091
_refine_ls_R_factor_all 0.0758
_refine_ls_R_factor_gt 0.0421
_refine_ls_shift/su_max 0.000
_refine_ls_shift/su_mean 0.000
_refine_ls_structure_factor_coef Fsqd
_refine_ls_weighting_details 'calc w=1/[\s^2^(Fo^2^)+(0.0698P)^2^+2.0091P] where P=(Fo^2^+2Fc^2^)/3'
_refine_ls_weighting_scheme calc
_refine_ls_wR_factor_gt 0.1124
_refine_ls_wR_factor_ref 0.1468
_reflns_number_gt 2574
_reflns_number_total 3871
_reflns_threshold_expression >2sigma(I)
_cod_data_source_file ic402892f_si_002_08.cif
_cod_data_source_block compound7
_cod_original_sg_symbol_H-M 'P 1 21/c 1 '
_cod_database_code 4337066

loop_
_symmetry_equiv_pos_as_xyz
'x, y, z'
'-x, y+1/2, -z+1/2'
'-x, -y, -z'
'x, -y-1/2, z-1/2'

loop_
_atom_site_label
_atom_site_type_symbol
_atom_site_fract_x
_atom_site_fract_y
_atom_site_fract_z
_atom_site_U_iso_or_equiv
_atom_site_adp_type
_atom_site_occupancy
_atom_site_symmetry_multiplicity
_atom_site_calc_flag
_atom_site_refinement_flags
_atom_site_disorder_assembly
_atom_site_disorder_group
C1 C 0.7480(3) 0.5392(4) 0.0478(5) 0.0508(10) Uani 1 1 d . . .
H1 H 0.7394 0.6094 0.0427 0.061 Uiso 1 1 calc R . .
C2 C 0.8506(3) 0.4895(4) 0.0592(6) 0.0602(14) Uani 1 1 d . . .
H2 H 0.9209 0.5195 0.0641 0.072 Uiso 1 1 calc R . .
C3 C 0.8277(3) 0.3891(4) 0.0617(5) 0.0598(14) Uani 1 1 d . . .
H3 H 0.8800 0.3369 0.0672 0.072 Uiso 1 1 calc R . .
C4 C 0.7095(3) 0.3767(4) 0.0545(4) 0.0443(10) Uani 1 1 d . . .
C5 C 0.6484(3) 0.2886(4) 0.0798(4) 0.0470(10) Uani 1 1 d . . .
C6 C 0.5390(3) 0.2888(4) 0.1204(4) 0.0447(10) Uani 1 1 d . . .
C7 C 0.4863(4) 0.2112(4) 0.2009(5) 0.0557(12) Uani 1 1 d . . .
H7 H 0.5100 0.1443 0.2139 0.067 Uiso 1 1 calc R . .
C8 C 0.3948(4) 0.2545(5) 0.2551(5) 0.0669(15) Uani 1 1 d . . .
H8 H 0.3453 0.2228 0.3144 0.080 Uiso 1 1 calc R . .
C9 C 0.3889(3) 0.3557(4) 0.2048(5) 0.0595(13) Uani 1 1 d . . .
H9 H 0.3334 0.4017 0.2254 0.071 Uiso 1 1 calc R . .
C10 C 0.7042(4) 0.1882(4) 0.0758(4) 0.0489(10) Uani 1 1 d . . .
C11 C 0.6670(3) 0.1166(4) -0.0302(5) 0.0527(11) Uani 1 1 d . . .
H11 H 0.6060 0.1321 -0.0964 0.063 Uiso 1 1 calc R . .
C12 C 0.7181(4) 0.0234(4) -0.0396(5) 0.0540(12) Uani 1 1 d . . .
H12 H 0.6928 -0.0228 -0.1127 0.065 Uiso 1 1 calc R . .
C13 C 0.8072(4) -0.0012(4) 0.0603(5) 0.0530(11) Uani 1 1 d . A .
C14 C 0.8441(5) 0.0666(4) 0.1671(7) 0.082(2) Uani 1 1 d . . .
H14 H 0.9037 0.0497 0.2347 0.098 Uiso 1 1 calc R . .
C15 C 0.7931(5) 0.1602(4) 0.1752(6) 0.0771(18) Uani 1 1 d . . .
H15 H 0.8189 0.2057 0.2489 0.093 Uiso 1 1 calc R . .
C16 C 0.8692(6) -0.1669(7) -0.0726(11) 0.072(3) Uani 0.681(8) 1 d P A 1
H16 H 0.8474 -0.1508 -0.1709 0.086 Uiso 0.681(8) 1 calc PR A 1
C17 C 0.8994(6) -0.1618(6) 0.1689(10) 0.063(2) Uani 0.681(8) 1 d P A 1
H17 H 0.9015 -0.1443 0.2688 0.075 Uiso 0.681(8) 1 calc PR A 1
C18 C 0.9346(6) -0.2514(7) 0.1216(12) 0.054(2) Uani 0.681(8) 1 d P A 1
H18 H 0.9679 -0.3024 0.1810 0.065 Uiso 0.681(8) 1 calc PR A 1
N4 N 0.9135(7) -0.2554(8) -0.0267(12) 0.075(3) Uani 0.681(8) 1 d P A 1
C16B C 0.9699(11) -0.0965(10) 0.1199(14) 0.042(3) Uani 0.319(8) 1 d P A 2
H16B H 1.0133 -0.0456 0.1670 0.050 Uiso 0.319(8) 1 calc PR A 2
C17B C 0.8204(14) -0.1687(10) 0.0172(16) 0.044(4) Uani 0.319(8) 1 d P A 2
H17B H 0.7474 -0.1785 -0.0223 0.053 Uiso 0.319(8) 1 calc PR A 2
N4B N 0.9043(19) -0.2423(12) 0.041(2) 0.057(5) Uani 0.319(8) 1 d P A 2
C18B C 0.9914(13) -0.1934(11) 0.0905(14) 0.044(3) Uani 0.319(8) 1 d P A 2
H18B H 1.0620 -0.2223 0.1047 0.053 Uiso 0.319(8) 1 calc PR A 2
N1 N 0.6636(3) 0.4729(3) 0.0452(4) 0.0422(8) Uani 1 1 d . . .
N2 N 0.4746(3) 0.3766(3) 0.1230(3) 0.0433(8) Uani 1 1 d . . .
N3 N 0.8596(3) -0.0972(4) 0.0556(5) 0.0584(11) Uani 1 1 d . . .
Pd1 Pd 0.5000 0.5000 0.0000 0.03477(15) Uani 1 2 d S . .

loop_
_atom_site_aniso_label
_atom_site_aniso_U_11
_atom_site_aniso_U_22
_atom_site_aniso_U_33
_atom_site_aniso_U_23
_atom_site_aniso_U_13
_atom_site_aniso_U_12
C1 0.0267(19) 0.074(3) 0.051(2) 0.010(2) -0.0009(17) -0.006(2)
C2 0.0223(17) 0.092(4) 0.066(3) 0.037(3) 0.0016(17) -0.003(2)
C3 0.0284(19) 0.098(4) 0.053(3) 0.032(3) 0.0046(17) 0.016(2)
C4 0.0316(18) 0.066(3) 0.0349(19) 0.0157(19) 0.0032(14) 0.0042(18)
C5 0.042(2) 0.071(3) 0.0273(17) 0.0111(18) -0.0037(15) 0.009(2)
C6 0.0361(19) 0.066(3) 0.0302(17) 0.0108(18) -0.0072(14) -0.0065(18)
C7 0.046(2) 0.076(3) 0.043(2) 0.016(2) -0.0119(18) -0.017(2)
C8 0.042(2) 0.108(4) 0.051(3) 0.028(3) -0.001(2) -0.023(3)
C9 0.0295(19) 0.105(4) 0.044(2) 0.011(2) 0.0044(16) -0.009(2)
C10 0.045(2) 0.066(3) 0.0341(19) 0.0163(19) -0.0053(16) 0.008(2)
C11 0.038(2) 0.084(3) 0.035(2) 0.007(2) -0.0081(16) 0.014(2)
C12 0.044(2) 0.087(4) 0.0293(18) -0.0008(19) -0.0048(16) 0.014(2)
C13 0.035(2) 0.075(3) 0.046(2) 0.012(2) -0.0085(17) 0.006(2)
C14 0.085(4) 0.067(4) 0.083(4) 0.015(3) -0.057(3) 0.006(3)
C15 0.088(4) 0.069(4) 0.066(3) 0.010(3) -0.049(3) 0.004(3)
C16 0.039(4) 0.087(6) 0.089(6) -0.052(5) 0.006(4) 0.002(4)
C17 0.041(4) 0.054(5) 0.090(6) -0.016(4) -0.015(3) 0.014(3)
C18 0.043(4) 0.044(5) 0.073(6) -0.010(4) -0.013(4) 0.016(3)
N4 0.041(4) 0.087(7) 0.097(7) -0.037(6) 0.005(4) 0.004(3)
C16B 0.046(7) 0.042(8) 0.037(6) -0.003(5) -0.007(5) 0.003(5)
C17B 0.067(9) 0.013(7) 0.052(8) 0.010(5) 0.009(7) 0.014(6)
N4B 0.100(15) 0.022(8) 0.050(10) -0.003(7) 0.014(10) 0.017(7)
C18B 0.057(9) 0.039(8) 0.037(6) -0.004(5) -0.002(6) 0.013(7)
N1 0.0208(14) 0.074(2) 0.0321(15) 0.0021(15) 0.0019(11) 0.0006(13)
N2 0.0292(15) 0.074(3) 0.0258(14) 0.0038(15) 0.0001(11) -0.0054(15)
N3 0.039(2) 0.077(3) 0.058(2) 0.003(2) -0.0055(17) 0.013(2)
Pd1 0.02010(18) 0.0605(3) 0.02377(18) -0.00101(17) 0.00229(12) -0.00063(17)

loop_
_atom_type_symbol
_atom_type_description
_atom_type_scat_dispersion_real
_atom_type_scat_dispersion_imag
_atom_type_scat_source
C C 0.0033 0.0016 'International Tables Vol C Tables 4.2.6.8 and 6.1.1.4'
H H 0.0000 0.0000 'International Tables Vol C Tables 4.2.6.8 and 6.1.1.4'
N N 0.0061 0.0033 'International Tables Vol C Tables 4.2.6.8 and 6.1.1.4'
Pd Pd -0.9988 1.0072 'International Tables Vol C Tables 4.2.6.8 and 6.1.1.4'

loop_
_geom_angle_atom_site_label_1
_geom_angle_atom_site_label_2
_geom_angle_atom_site_label_3
_geom_angle
_geom_angle_site_symmetry_1
_geom_angle_site_symmetry_3
N1 C1 C2 111.2(5) . .
N1 C1 H1 124.4 . .
C2 C1 H1 124.4 . .
C3 C2 C1 106.3(4) . .
C3 C2 H2 126.9 . .
C1 C2 H2 126.9 . .
C2 C3 C4 108.4(4) . .
C2 C3 H3 125.8 . .
C4 C3 H3 125.8 . .
N1 C4 C5 123.8(4) . .
N1 C4 C3 106.9(4) . .
C5 C4 C3 128.4(4) . .
C6 C5 C4 124.1(4) . .
C6 C5 C10 116.5(4) . .
C4 C5 C10 119.2(4) . .
N2 C6 C5 122.9(4) . .
N2 C6 C7 108.3(4) . .
C5 C6 C7 126.7(4) . .
C8 C7 C6 106.7(5) . .
C8 C7 H7 126.6 . .
C6 C7 H7 126.6 . .
C7 C8 C9 107.5(4) . .
C7 C8 H8 126.3 . .
C9 C8 H8 126.3 . .
N2 C9 C8 110.5(5) . .
N2 C9 H9 124.8 . .
C8 C9 H9 124.8 . .
C15 C10 C11 117.0(5) . .
C15 C10 C5 123.1(5) . .
C11 C10 C5 119.9(4) . .
C12 C11 C10 121.6(4) . .
C12 C11 H11 119.2 . .
C10 C11 H11 119.2 . .
C11 C12 C13 119.6(4) . .
C11 C12 H12 120.2 . .
C13 C12 H12 120.2 . .
C14 C13 C12 120.1(5) . .
C14 C13 N3 119.0(4) . .
C12 C13 N3 120.9(5) . .
C13 C14 C15 120.0(4) . .
C13 C14 H14 120.0 . .
C15 C14 H14 120.0 . .
C14 C15 C10 121.6(5) . .
C14 C15 H15 119.2 . .
C10 C15 H15 119.2 . .
N4 C16 N3 110.5(9) . .
N4 C16 H16 124.7 . .
N3 C16 H16 124.7 . .
C18 C17 N3 113.9(8) . .
C18 C17 H17 123.1 . .
N3 C17 H17 123.1 . .
C17 C18 N4 108.3(8) . .
C17 C18 H18 125.8 . .
N4 C18 H18 125.8 . .
C16 N4 C18 108.3(8) . .
C18B C16B N3 95.8(11) . .
C18B C16B H16B 132.1 . .
N3 C16B H16B 132.1 . .
N3 C17B N4B 105.0(15) . .
N3 C17B H17B 127.5 . .
N4B C17B H17B 127.5 . .
C18B N4B C17B 105.3(14) . .
N4B C18B C16B 112.7(14) . .
N4B C18B H18B 123.6 . .
C16B C18B H18B 123.6 . .
C1 N1 C4 107.3(4) . .
C1 N1 Pd1 128.2(3) . .
C4 N1 Pd1 123.7(3) . .
C9 N2 C6 106.9(4) . .
C9 N2 Pd1 128.9(3) . .
C6 N2 Pd1 123.6(2) . .
C17B N3 C17 79.7(8) . .
C17B N3 C16B 120.3(10) . .
C17 N3 C16B 55.9(6) . .
C17B N3 C13 126.5(8) . .
C17 N3 C13 130.9(5) . .
C16B N3 C13 112.9(7) . .
C17B N3 C16 44.3(8) . .
C17 N3 C16 98.8(6) . .
C16B N3 C16 101.3(6) . .
C13 N3 C16 129.5(5) . .
N2 Pd1 N2 180.0 3_665 .
N2 Pd1 N1 93.81(14) 3_665 .
N2 Pd1 N1 86.19(14) . .
N2 Pd1 N1 86.19(14) 3_665 3_665
N2 Pd1 N1 93.81(14) . 3_665
N1 Pd1 N1 180.0(2) . 3_665

loop_
_geom_bond_atom_site_label_1
_geom_bond_atom_site_label_2
_geom_bond_distance
_geom_bond_site_symmetry_2
C1 N1 1.338(6) .
C1 C2 1.393(6) .
C1 H1 0.9300 .
C2 C3 1.351(7) .
C2 H2 0.9300 .
C3 C4 1.427(5) .
C3 H3 0.9300 .
C4 N1 1.382(6) .
C4 C5 1.401(6) .
C5 C6 1.394(6) .
C5 C10 1.484(6) .
C6 N2 1.392(6) .
C6 C7 1.430(6) .
C7 C8 1.365(7) .
C7 H7 0.9300 .
C8 C9 1.407(7) .
C8 H8 0.9300 .
C9 N2 1.344(5) .
C9 H9 0.9300 .
C10 C15 1.390(6) .
C10 C11 1.392(6) .
C11 C12 1.378(6) .
C11 H11 0.9300 .
C12 C13 1.383(6) .
C12 H12 0.9300 .
C13 C14 1.362(7) .
C13 N3 1.415(6) .
C14 C15 1.381(8) .
C14 H14 0.9300 .
C15 H15 0.9300 .
C16 N4 1.333(13) .
C16 N3 1.488(9) .
C16 H16 0.9300 .
C17 C18 1.335(10) .
C17 N3 1.386(9) .
C17 H17 0.9300 .
C18 N4 1.344(13) .
C18 H18 0.9300 .
C16B C18B 1.332(19) .
C16B N3 1.405(13) .
C16B H16B 0.9300 .
C17B N3 1.096(15) .
C17B N4B 1.40(2) .
C17B H17B 0.9300 .
N4B C18B 1.28(3) .
C18B H18B 0.9300 .
N1 Pd1 2.008(3) .
N2 Pd1 2.005(3) .
Pd1 N2 2.005(3) 3_665
Pd1 N1 2.008(3) 3_665
